data_2239371
loop_
_publ_author_name
'Ndoye, Daouda'
'Sow, Mouhamadou M.'
'Diop, Libasse'

_publ_section_title
;
 Bis(dicyclohexylammonium) sulfate dihydrate
;
_journal_issue 3
_journal_name_full 'Acta Crystallographica Section E'
_journal_page_first o237
_journal_paper_doi 10.1107/S1600536814000968
_journal_volume 70
_journal_year 2014
_chemical_formula_iupac '2C12 H24 N +, S O4 2-, 2H2 O'
_chemical_formula_moiety '2(C12 H24 N +), O4 S 2-, 2(H2 O)'
_chemical_formula_sum 'C24 H52 N2 O6 S'
_chemical_formula_weight 496.74
_chemical_name_systematic
;
Bis(dicyclohexylammonium) sulfate dihydrate
;
_space_group_IT_number 122
_symmetry_cell_setting tetragonal
_symmetry_space_group_name_Hall 'I -4 2bw'
_symmetry_space_group_name_H-M 'I -4 2 d'
_atom_sites_solution_hydrogens geom
_atom_sites_solution_primary direct
_atom_sites_solution_secondary difmap
_audit_creation_method SHELXL-97
_cell_angle_alpha 90.00
_cell_angle_beta 90.00
_cell_angle_gamma 90.00
_cell_formula_units_Z 4
_cell_length_a 12.437(3)
_cell_length_b 12.437(3)
_cell_length_c 17.290(4)
_cell_measurement_reflns_used 5803
_cell_measurement_temperature 293(2)
_cell_measurement_theta_max 24.98
_cell_measurement_theta_min 3.28
_cell_volume 2674.4(11)
_computing_cell_refinement 'SET4 (de Boer & Duisenberg, 1984)'
_computing_data_collection 'locally modified <i>CAD-4 Software</i> (Enraf--Nonius, 1989)'
_computing_data_reduction 'HELENA (Spek, 1997)'
_computing_molecular_graphics 'PLATON (Spek, 2009)'
_computing_publication_material 'SHELXL97 (Sheldrick, 2008) and PLATON (Spek, 2009)'
_computing_structure_refinement 'SHELXL97 (Sheldrick, 2008)'
_computing_structure_solution 'SHELXS97 (Sheldrick, 2008)'
_diffrn_ambient_temperature 293(2)
_diffrn_measured_fraction_theta_full 1.000
_diffrn_measured_fraction_theta_max 1.000
_diffrn_measurement_device_type 'Bruker APEXII CCD area-detector'
_diffrn_measurement_method '\w scans'
_diffrn_radiation_monochromator graphite
_diffrn_radiation_source 'Rotating Anode'
_diffrn_radiation_type MoK\a
_diffrn_radiation_wavelength 0.71073
_diffrn_reflns_av_R_equivalents 0.0194
_diffrn_reflns_av_sigmaI/netI 0.0100
_diffrn_reflns_limit_h_max 14
_diffrn_reflns_limit_h_min -14
_diffrn_reflns_limit_k_max 14
_diffrn_reflns_limit_k_min -14
_diffrn_reflns_limit_l_max 20
_diffrn_reflns_limit_l_min -20
_diffrn_reflns_number 9860
_diffrn_reflns_theta_full 24.99
_diffrn_reflns_theta_max 24.99
_diffrn_reflns_theta_min 2.02
_diffrn_standards_decay_% 0
_diffrn_standards_number 0
_exptl_absorpt_coefficient_mu 0.161
_exptl_absorpt_correction_type none
_exptl_crystal_colour colourless
_exptl_crystal_density_diffrn 1.234
_exptl_crystal_density_method 'not measured'
_exptl_crystal_description prism
_exptl_crystal_F_000 1096
_exptl_crystal_size_max 0.48
_exptl_crystal_size_mid 0.44
_exptl_crystal_size_min 0.37
_refine_diff_density_max 0.156
_refine_diff_density_min -0.123
_refine_ls_abs_structure_details 'Flack (1983); 514 Friedel pairs'
_refine_ls_abs_structure_Flack 0.04(10)
_refine_ls_extinction_method none
_refine_ls_goodness_of_fit_ref 1.158
_refine_ls_hydrogen_treatment mixed
_refine_ls_matrix_type full
_refine_ls_number_parameters 84
_refine_ls_number_reflns 1191
_refine_ls_number_restraints 0
_refine_ls_restrained_S_all 1.158
_refine_ls_R_factor_all 0.0278
_refine_ls_R_factor_gt 0.0257
_refine_ls_shift/su_max 0.001
_refine_ls_shift/su_mean 0.000
_refine_ls_structure_factor_coef Fsqd
_refine_ls_weighting_details 'calc w=1/[\s^2^(Fo^2^)+(0.0427P)^2^+0.6142P] where P=(Fo^2^+2Fc^2^)/3'
_refine_ls_weighting_scheme calc
_refine_ls_wR_factor_gt 0.0720
_refine_ls_wR_factor_ref 0.0745
_reflns_number_gt 1131
_reflns_number_total 1191
_reflns_threshold_expression I>2\s(I)
_cod_data_source_file pk2513sup1.cif
_cod_data_source_block I
_cod_database_code 2239371
_cod_database_fobs_code 2239371

loop_
_symmetry_equiv_pos_site_id
_symmetry_equiv_pos_as_xyz
1 x,y,z
2 y,-x,-z
3 -x,-y,z
4 -y,x,-z
5 x,1/2-y,1/4-z
6 1/2-y,-x,3/4+z
7 -x,1/2+y,1/4-z
8 1/2+y,x,3/4+z
9 1/2+x,1/2+y,1/2+z
10 1/2+y,1/2-x,1/2-z
11 1/2-x,1/2-y,1/2+z
12 1/2-y,1/2+x,1/2-z
13 1/2+x,-y,3/4-z
14 -y,1/2-x,1/4+z
15 1/2-x,y,3/4-z
16 y,1/2+x,1/4+z

loop_
_atom_site_aniso_label
_atom_site_aniso_U_11
_atom_site_aniso_U_22
_atom_site_aniso_U_33
_atom_site_aniso_U_12
_atom_site_aniso_U_13
_atom_site_aniso_U_23
N1 0.0290(9) 0.0315(9) 0.0377(9) 0.0000 0.0000 -0.0034(8)
C1 0.0397(8) 0.0456(9) 0.0454(9) -0.0032(7) -0.0098(7) 0.0033(7)
C2 0.0534(11) 0.0556(11) 0.0419(8) -0.0025(8) -0.0062(8) 0.0093(8)
C3 0.0541(10) 0.0414(9) 0.0520(9) -0.0032(7) 0.0021(8) 0.0081(8)
C4 0.0415(9) 0.0496(10) 0.0567(9) -0.0107(7) -0.0021(8) 0.0092(8)
C5 0.0369(8) 0.0453(9) 0.0419(8) -0.0076(7) -0.0062(7) 0.0042(7)
C6 0.0322(7) 0.0320(7) 0.0348(7) 0.0015(6) 0.0011(6) -0.0006(6)
S1 0.0294(2) 0.0294(2) 0.0332(3) 0.0000 0.0000 0.0000
O1 0.0526(8) 0.0448(7) 0.0546(6) -0.0044(5) 0.0049(5) -0.0205(6)
O1W 0.0498(14) 0.109(2) 0.156(3) 0.0000 0.0000 -0.003(2)

loop_
_atom_site_type_symbol
_atom_site_label
_atom_site_fract_x
_atom_site_fract_y
_atom_site_fract_z
_atom_site_U_iso_or_equiv
_atom_site_thermal_displace_type
_atom_site_calc_flag
_atom_site_refinement_flags
_atom_site_occupancy
N N1 0.10093(14) 0.25000 0.12500 0.0327(5) Uani d S 1.000
C C1 0.08284(13) 0.36633(14) 0.01210(9) 0.0436(5) Uani d . 1.000
C C2 0.14068(15) 0.43411(15) -0.04852(10) 0.0503(6) Uani d . 1.000
C C3 0.21449(14) 0.51624(14) -0.01157(10) 0.0492(5) Uani d . 1.000
C C4 0.29313(14) 0.46346(14) 0.04327(11) 0.0493(5) Uani d . 1.000
C C5 0.23596(13) 0.39552(13) 0.10417(9) 0.0414(5) Uani d . 1.000
C C6 0.16348(12) 0.31304(12) 0.06577(8) 0.0330(4) Uani d . 1.000
S S1 0.00000 0.00000 0.00000 0.03070(10) Uani d S 1.000
O O1 -0.02822(9) 0.09357(10) 0.04872(7) 0.0507(4) Uani d . 1.000
O O1W -0.1807(2) 0.25000 0.12500 0.1049(13) Uani d S 1.000
H H1A 0.03480 0.41170 0.04200 0.0520 Uiso c R 1.000
H H1N 0.0568(15) 0.2011(15) 0.0997(10) 0.045(5) Uiso d . 1.000
H H2A 0.18250 0.38740 -0.08190 0.0600 Uiso c R 1.000
H H2B 0.08790 0.47090 -0.08030 0.0600 Uiso c R 1.000
H H3A 0.25390 0.55400 -0.05160 0.0590 Uiso c R 1.000
H H3B 0.17180 0.56860 0.01650 0.0590 Uiso c R 1.000
H H4A 0.33540 0.51850 0.06880 0.0590 Uiso c R 1.000
H H4B 0.34190 0.41820 0.01400 0.0590 Uiso c R 1.000
H H5A 0.28880 0.35910 0.13600 0.0500 Uiso c R 1.000
H H5B 0.19330 0.44170 0.13740 0.0500 Uiso c R 1.000
H H6 0.20800 0.26330 0.03570 0.0400 Uiso c R 1.000
H H21B 0.03990 0.31170 -0.01340 0.0520 Uiso c R 1.000
H H1W -0.143(3) 0.203(3) 0.093(2) 0.1570 Uiso d . 1.000

loop_
_atom_type_symbol
_atom_type_description
_atom_type_scat_dispersion_real
_atom_type_scat_dispersion_imag
_atom_type_scat_source
C C 0.0033 0.0016 'International Tables Vol C Tables 4.2.6.8 and 6.1.1.4'
H H 0.0000 0.0000 'International Tables Vol C Tables 4.2.6.8 and 6.1.1.4'
N N 0.0061 0.0033 'International Tables Vol C Tables 4.2.6.8 and 6.1.1.4'
O O 0.0106 0.0060 'International Tables Vol C Tables 4.2.6.8 and 6.1.1.4'
S S 0.1246 0.1234 'International Tables Vol C Tables 4.2.6.8 and 6.1.1.4'

loop_
_geom_angle_atom_site_label_1
_geom_angle_atom_site_label_2
_geom_angle_atom_site_label_3
_geom_angle_site_symmetry_1
_geom_angle_site_symmetry_3
_geom_angle
_geom_angle_publ_flag
O1 S1 O1 2_555 4_555 110.56(7) no
O1 S1 O1 3_555 4_555 108.93(6) no
O1 S1 O1 . 3_555 110.56(7) no
O1 S1 O1 . 4_555 108.93(6) no
O1 S1 O1 . 2_555 108.93(6) no
O1 S1 O1 2_555 3_555 108.93(6) no
H1W O1W H1W . 5_555 120(3) no
C6 N1 C6 . 5_555 117.81(14) no
C6 N1 H1N . 5_555 106.5(11) no
C6 N1 H1N . . 109.0(11) no
C6 N1 H1N 5_555 . 106.5(11) no
H1N N1 H1N . 5_555 107.6(16) no
C6 N1 H1N 5_555 5_555 109.0(11) no
C2 C1 C6 . . 110.46(13) no
C1 C2 C3 . . 111.64(14) no
C2 C3 C4 . . 111.33(15) no
C3 C4 C5 . . 111.82(14) no
C4 C5 C6 . . 110.43(13) no
N1 C6 C5 . . 111.16(11) no
C1 C6 C5 . . 111.37(13) no
N1 C6 C1 . . 107.55(12) no
H1A C1 H21B . . 108.00 no
C6 C1 H21B . . 110.00 no
C2 C1 H1A . . 110.00 no
C2 C1 H21B . . 110.00 no
C6 C1 H1A . . 110.00 no
C1 C2 H2A . . 109.00 no
C1 C2 H2B . . 109.00 no
C3 C2 H2A . . 109.00 no
C3 C2 H2B . . 109.00 no
H2A C2 H2B . . 108.00 no
C2 C3 H3A . . 109.00 no
C2 C3 H3B . . 109.00 no
C4 C3 H3A . . 109.00 no
C4 C3 H3B . . 109.00 no
H3A C3 H3B . . 108.00 no
H4A C4 H4B . . 108.00 no
C3 C4 H4A . . 109.00 no
C3 C4 H4B . . 109.00 no
C5 C4 H4A . . 109.00 no
C5 C4 H4B . . 109.00 no
C4 C5 H5A . . 110.00 no
C4 C5 H5B . . 110.00 no
C6 C5 H5A . . 110.00 no
C6 C5 H5B . . 110.00 no
H5A C5 H5B . . 108.00 no
N1 C6 H6 . . 109.00 no
C1 C6 H6 . . 109.00 no
C5 C6 H6 . . 109.00 no

loop_
_geom_bond_atom_site_label_1
_geom_bond_atom_site_label_2
_geom_bond_site_symmetry_2
_geom_bond_distance
_geom_bond_publ_flag
S1 O1 2_555 1.4789(13) no
S1 O1 3_555 1.4789(13) no
S1 O1 4_555 1.4789(13) no
S1 O1 . 1.4789(13) no
O1W H1W 5_555 0.93(4) no
O1W H1W . 0.93(4) no
N1 C6 5_555 1.5062(17) no
N1 C6 . 1.5062(17) no
N1 H1N . 0.929(18) no
N1 H1N 5_555 0.929(18) no
C1 C6 . 1.519(2) no
C1 C2 . 1.525(2) no
C2 C3 . 1.515(3) no
C3 C4 . 1.512(3) no
C4 C5 . 1.526(2) no
C5 C6 . 1.518(2) no
C1 H21B . 0.9700 no
C1 H1A . 0.9700 no
C2 H2B . 0.9700 no
C2 H2A . 0.9700 no
C3 H3A . 0.9700 no
C3 H3B . 0.9700 no
C4 H4A . 0.9700 no
C4 H4B . 0.9700 no
C5 H5B . 0.9700 no
C5 H5A . 0.9700 no
C6 H6 . 0.9800 no

loop_
_geom_hbond_atom_site_label_D
_geom_hbond_atom_site_label_H
_geom_hbond_atom_site_label_A
_geom_hbond_distance_DH
_geom_hbond_distance_HA
_geom_hbond_distance_DA
_geom_hbond_angle_DHA
_geom_hbond_publ_flag
N1 H1N O1 0.929(18) 1.919(19) 2.8468(17) 176.6(16) yes
O1W H1W O1 0.93(4) 2.12(4) 3.020(2) 163(3) yes

loop_
_geom_torsion_atom_site_label_1
_geom_torsion_atom_site_label_2
_geom_torsion_atom_site_label_3
_geom_torsion_atom_site_label_4
_geom_torsion_site_symmetry_1
_geom_torsion
_geom_torsion_publ_flag
C6 N1 C6 C1 5_555 178.50(10) no
C6 N1 C6 C5 5_555 -59.34(14) no
C6 C1 C2 C3 . -55.56(19) no
C2 C1 C6 N1 . 178.63(12) no
C2 C1 C6 C5 . 56.60(17) no
C1 C2 C3 C4 . 54.74(19) no
C2 C3 C4 C5 . -54.68(19) no
C3 C4 C5 C6 . 55.35(18) no
C4 C5 C6 N1 . -176.33(12) no
C4 C5 C6 C1 . -56.41(17) no
